data_1565137
loop_
_publ_author_name
'Zhu, Zhaoyang'
'Zhang, Xue'
'Guo, Xing'
'Wu, Qinghua'
'Li, Zhongxin'
'Yu, Changjiang'
'Hao, Erhong'
'Jiao, Lijuan'
'Zhao, Jianzhang'

_publ_section_title
;
 Orthogonally aligned cyclic BODIPY arrays with long-lived triplet excited
 states as efficient heavy-atom-free photosensitizers
;
_journal_name_full 'Chemical Science'
_journal_paper_doi 10.1039/D1SC04893G
_journal_year 2021
_chemical_formula_moiety 'C50 H44 B2 Cl2 N4 O4'
_chemical_formula_sum 'C50 H44 B2 Cl2 N4 O4'
_chemical_formula_weight 857.41
_space_group_crystal_system monoclinic
_space_group_IT_number 15
_space_group_name_Hall '-C 2yc'
_space_group_name_H-M_alt 'C 1 2/c 1'
_atom_sites_solution_hydrogens geom
_atom_sites_solution_primary direct
_audit_creation_date 2019-04-07
_audit_creation_method
;
Olex2 1.2-beta
(compiled 2018.05.29 svn.r3508 for OlexSys, GUI svn.r5506)
;
_audit_update_record
;
2019-05-13 deposited with the CCDC.	2021-10-28 downloaded from the CCDC.
;
_cell_angle_alpha 90
_cell_angle_beta 114.175(3)
_cell_angle_gamma 90
_cell_formula_units_Z 4
_cell_length_a 24.9180(13)
_cell_length_b 13.8086(6)
_cell_length_c 14.4975(5)
_cell_measurement_reflns_used 9511
_cell_measurement_temperature 300(2)
_cell_measurement_theta_max 27.28
_cell_measurement_theta_min 2.95
_cell_volume 4550.9(4)
_computing_cell_refinement 'SAINT v8.37A (Bruker, 2015)'
_computing_data_reduction 'SAINT v8.37A (Bruker, 2015)'
_computing_molecular_graphics 'Olex2 (Dolomanov et al., 2009)'
_computing_publication_material 'Olex2 (Dolomanov et al., 2009)'
_computing_structure_refinement 'ShelXL (Sheldrick, 2015)'
_computing_structure_solution 'ShelXS (Sheldrick, 2008)'
_diffrn_ambient_temperature 300.02
_diffrn_measured_fraction_theta_full 0.998
_diffrn_measured_fraction_theta_max 0.995
_diffrn_measurement_device_type 'Bruker APEX-II CCD'
_diffrn_measurement_method '\f and \w scans'
_diffrn_radiation_type MoK\a
_diffrn_radiation_wavelength 0.71073
_diffrn_reflns_av_R_equivalents 0.0465
_diffrn_reflns_av_unetI/netI 0.0170
_diffrn_reflns_Laue_measured_fraction_full 0.998
_diffrn_reflns_Laue_measured_fraction_max 0.995
_diffrn_reflns_limit_h_max 32
_diffrn_reflns_limit_h_min -32
_diffrn_reflns_limit_k_max 17
_diffrn_reflns_limit_k_min -17
_diffrn_reflns_limit_l_max 18
_diffrn_reflns_limit_l_min -18
_diffrn_reflns_number 93718
_diffrn_reflns_point_group_measured_fraction_full 0.998
_diffrn_reflns_point_group_measured_fraction_max 0.995
_diffrn_reflns_theta_full 25.242
_diffrn_reflns_theta_max 27.537
_diffrn_reflns_theta_min 2.950
_diffrn_standards_number 0
_exptl_absorpt_coefficient_mu 0.192
_exptl_absorpt_correction_T_max 0.7456
_exptl_absorpt_correction_T_min 0.7127
_exptl_absorpt_correction_type multi-scan
_exptl_absorpt_process_details
;
SADABS-2014/5 (Bruker,2014/5) was used for absorption correction.
wR2(int) was 0.0682 before and 0.0511 after correction.
The Ratio of minimum to maximum transmission is 0.9559.
The \l/2 correction factor is Not present.
;
_exptl_crystal_colour 'clear orangish orange'
_exptl_crystal_colour_lustre clear
_exptl_crystal_colour_modifier orangish
_exptl_crystal_colour_primary orange
_exptl_crystal_density_diffrn 1.251
_exptl_crystal_description needle
_exptl_crystal_F_000 1792
_exptl_crystal_size_max 0.24
_exptl_crystal_size_mid 0.23
_exptl_crystal_size_min 0.21
_refine_diff_density_max 0.259
_refine_diff_density_min -0.320
_refine_diff_density_rms 0.040
_refine_ls_extinction_method none
_refine_ls_goodness_of_fit_ref 1.036
_refine_ls_hydrogen_treatment constr
_refine_ls_matrix_type full
_refine_ls_number_parameters 284
_refine_ls_number_reflns 5232
_refine_ls_number_restraints 0
_refine_ls_restrained_S_all 1.036
_refine_ls_R_factor_all 0.0658
_refine_ls_R_factor_gt 0.0477
_refine_ls_shift/su_max 0.000
_refine_ls_shift/su_mean 0.000
_refine_ls_structure_factor_coef Fsqd
_refine_ls_weighting_details 'w=1/[\s^2^(Fo^2^)+(0.0584P)^2^+3.7714P] where P=(Fo^2^+2Fc^2^)/3'
_refine_ls_weighting_scheme calc
_refine_ls_wR_factor_gt 0.1181
_refine_ls_wR_factor_ref 0.1307
_reflns_Friedel_coverage 0.000
_reflns_number_gt 4069
_reflns_number_total 5232
_reflns_threshold_expression 'I > 2\s(I)'
_cod_data_source_file d1sc04893g2.cif
_cod_data_source_block a
_cod_database_code 1565137
_shelx_shelxl_version_number 2014/7
_shelx_space_group_comment
;
The symmetry employed for this shelxl refinement is uniquely defined
by the following loop, which should always be used as a source of
symmetry information in preference to the above space-group names.
They are only intended as comments.
;
_olex2_refinement_description
;
1. Fixed Uiso
 At 1.2 times of:
  All C(H) groups
 At 1.5 times of:
  All C(H,H,H) groups
2.a Aromatic/amide H refined with riding coordinates:
 C10(H10), C14(H14), C15(H15), C16(H16), C17(H17), C19(H19), C20(H20),
 C21(H21), C22(H22), C28(H28)
2.b Idealised Me refined as rotating group:
 C25(H25A,H25B,H25C), C27(H27A,H27B,H27C), C29(H29A,H29B,H29C), C30(H30A,H30B,
 H30C)
;
_olex2_submission_special_instructions 'No special instructions were received'

loop_
_space_group_symop_operation_xyz
'x, y, z'
'-x, y, -z+1/2'
'x+1/2, y+1/2, z'
'-x+1/2, y+1/2, -z+1/2'
'-x, -y, -z'
'x, -y, z-1/2'
'-x+1/2, -y+1/2, -z'
'x+1/2, -y+1/2, z-1/2'

loop_
_atom_site_label
_atom_site_type_symbol
_atom_site_fract_x
_atom_site_fract_y
_atom_site_fract_z
_atom_site_U_iso_or_equiv
_atom_site_adp_type
_atom_site_occupancy
_atom_site_site_symmetry_order
_atom_site_calc_flag
_atom_site_refinement_flags_posn
_atom_site_refinement_flags_adp
_atom_site_refinement_flags_occupancy
_atom_site_disorder_assembly
_atom_site_disorder_group
N0AA N 0.11243(6) 0.32099(9) -0.04937(9) 0.0356(3) Uani 1 1 d . . . . .
N3 N 0.06392(5) 0.33238(9) -0.23571(9) 0.0337(3) Uani 1 1 d . . . . .
C4 C 0.14666(7) 0.40037(11) -0.05046(12) 0.0359(3) Uani 1 1 d . . . . .
C5 C 0.14184(7) 0.44369(11) -0.14153(12) 0.0348(3) Uani 1 1 d . . . . .
C6 C 0.10147(7) 0.40951(11) -0.23220(12) 0.0363(3) Uani 1 1 d . . . . .
C7 C 0.17985(7) 0.52893(12) -0.13566(11) 0.0385(4) Uani 1 1 d . . . . .
C8 C 0.02757(7) 0.31918(11) -0.33279(12) 0.0358(3) Uani 1 1 d . . . . .
C9 C 0.12833(8) 0.30004(12) 0.04933(12) 0.0415(4) Uani 1 1 d . . . . .
C10 C 0.17129(8) 0.36218(14) 0.11167(13) 0.0491(4) Uani 1 1 d . . . . .
H10 H 0.1889 0.3613 0.1820 0.059 Uiso 1 1 calc R . . . .
C11 C 0.23914(8) 0.51512(15) -0.11562(13) 0.0498(4) Uani 1 1 d . . . . .
C12 C 0.09556(7) 0.16067(12) -0.15738(12) 0.0389(4) Uani 1 1 d . . . . .
B13 B 0.07004(8) 0.26400(13) -0.14547(13) 0.0347(4) Uani 1 1 d . . . . .
C14 C 0.14043(9) 0.15365(14) -0.19001(15) 0.0515(4) Uani 1 1 d . . . . .
H14 H 0.1566 0.2100 -0.2029 0.062 Uiso 1 1 calc R . . . .
C15 C 0.08624(8) 0.44084(13) -0.33290(13) 0.0475(4) Uani 1 1 d . . . . .
H15 H 0.1043 0.4905 -0.3529 0.057 Uiso 1 1 calc R . . . .
C16 C 0.04064(8) 0.38561(14) -0.39512(13) 0.0479(4) Uani 1 1 d . . . . .
H16 H 0.0217 0.3905 -0.4651 0.058 Uiso 1 1 calc R . . . .
C17 C 0.18277(8) 0.42561(13) 0.04878(13) 0.0456(4) Uani 1 1 d . . . . .
H17 H 0.2098 0.4762 0.0689 0.055 Uiso 1 1 calc R . . . .
C18 C 0.15637(9) 0.62209(13) -0.14505(13) 0.0496(4) Uani 1 1 d . . . . .
C19 C 0.27352(10) 0.5976(2) -0.10714(15) 0.0665(7) Uani 1 1 d . . . . .
H19 H 0.3131 0.5896 -0.0935 0.080 Uiso 1 1 calc R . . . .
C20 C 0.07350(9) 0.07525(13) -0.13571(19) 0.0592(5) Uani 1 1 d . . . . .
H20 H 0.0436 0.0777 -0.1131 0.071 Uiso 1 1 calc R . . . .
C21 C 0.19330(13) 0.70047(15) -0.13591(15) 0.0658(6) Uani 1 1 d . . . . .
H21 H 0.1779 0.7627 -0.1422 0.079 Uiso 1 1 calc R . . . .
C22 C 0.16173(10) 0.06490(17) -0.20389(18) 0.0643(6) Uani 1 1 d . . . . .
H22 H 0.1916 0.0622 -0.2267 0.077 Uiso 1 1 calc R . . . .
C23 C 0.25119(13) 0.68989(18) -0.11808(15) 0.0693(7) Uani 1 1 d . . . . .
C24 C 0.09586(10) -0.01380(15) -0.1477(2) 0.0779(8) Uani 1 1 d . . . . .
C25 C 0.09335(11) 0.63937(17) -0.1630(2) 0.0783(7) Uani 1 1 d . . . . .
H25A H 0.0680 0.6143 -0.2281 0.117 Uiso 1 1 calc GR . . . .
H25B H 0.0867 0.7076 -0.1608 0.117 Uiso 1 1 calc GR . . . .
H25C H 0.0851 0.6073 -0.1115 0.117 Uiso 1 1 calc GR . . . .
O26 O 0.07791(11) -0.10078(12) -0.1257(3) 0.1396(12) Uani 1 1 d . . . . .
C27 C 0.26581(10) 0.41596(19) -0.1033(2) 0.0738(7) Uani 1 1 d . . . . .
H27A H 0.2815 0.3978 -0.0333 0.111 Uiso 1 1 calc GR . . . .
H27B H 0.2968 0.4164 -0.1265 0.111 Uiso 1 1 calc GR . . . .
H27C H 0.2362 0.3703 -0.1423 0.111 Uiso 1 1 calc GR . . . .
C28 C 0.13934(11) -0.01789(16) -0.1844(2) 0.0760(7) Uani 1 1 d . . . . .
H28 H 0.1530 -0.0775 -0.1955 0.091 Uiso 1 1 calc R . . . .
C29 C 0.28945(17) 0.7767(2) -0.1132(2) 0.1163(14) Uani 1 1 d . . . . .
H29A H 0.3301 0.7598 -0.0763 0.174 Uiso 1 1 calc GR . . . .
H29B H 0.2795 0.8292 -0.0797 0.174 Uiso 1 1 calc GR . . . .
H29C H 0.2830 0.7961 -0.1805 0.174 Uiso 1 1 calc GR . . . .
C30 C 0.0362(2) -0.0997(2) -0.0827(5) 0.185(3) Uani 1 1 d . . . . .
H30A H -0.0014 -0.0802 -0.1330 0.277 Uiso 1 1 calc GR . . . .
H30B H 0.0486 -0.0548 -0.0273 0.277 Uiso 1 1 calc GR . . . .
H30C H 0.0331 -0.1633 -0.0587 0.277 Uiso 1 1 calc GR . . . .
Cl1 Cl 0.09639(2) 0.20858(4) 0.08836(4) 0.06217(17) Uani 1 1 d . . . . .
O2 O -0.01253(5) 0.25073(8) -0.36020(9) 0.0390(3) Uani 1 1 d . . . . .

loop_
_atom_site_aniso_label
_atom_site_aniso_U_11
_atom_site_aniso_U_22
_atom_site_aniso_U_33
_atom_site_aniso_U_23
_atom_site_aniso_U_13
_atom_site_aniso_U_12
N0AA 0.0368(7) 0.0337(7) 0.0346(7) 0.0048(5) 0.0128(5) 0.0013(5)
N3 0.0320(6) 0.0312(6) 0.0344(6) 0.0007(5) 0.0101(5) -0.0029(5)
C4 0.0359(8) 0.0320(8) 0.0375(8) -0.0001(6) 0.0126(6) -0.0012(6)
C5 0.0342(8) 0.0308(8) 0.0372(8) 0.0003(6) 0.0122(6) -0.0004(6)
C6 0.0364(8) 0.0322(8) 0.0375(8) 0.0022(6) 0.0123(6) -0.0043(6)
C7 0.0427(9) 0.0380(8) 0.0315(7) -0.0028(6) 0.0120(7) -0.0098(7)
C8 0.0324(8) 0.0351(8) 0.0376(8) -0.0047(6) 0.0120(6) -0.0019(6)
C9 0.0432(9) 0.0425(9) 0.0392(8) 0.0090(7) 0.0173(7) 0.0058(7)
C10 0.0535(10) 0.0557(11) 0.0326(8) 0.0004(7) 0.0122(7) 0.0014(9)
C11 0.0434(9) 0.0645(12) 0.0389(9) -0.0042(8) 0.0144(8) -0.0113(8)
C12 0.0334(8) 0.0340(8) 0.0447(9) 0.0024(7) 0.0112(7) 0.0014(6)
B13 0.0314(8) 0.0318(9) 0.0390(9) 0.0045(7) 0.0125(7) -0.0005(7)
C14 0.0525(10) 0.0459(10) 0.0623(11) 0.0057(9) 0.0298(9) 0.0045(8)
C15 0.0532(10) 0.0469(10) 0.0397(9) 0.0042(7) 0.0163(8) -0.0130(8)
C16 0.0514(10) 0.0544(11) 0.0325(8) 0.0010(7) 0.0116(7) -0.0109(8)
C17 0.0471(9) 0.0460(10) 0.0372(8) -0.0043(7) 0.0107(7) -0.0047(8)
C18 0.0671(12) 0.0371(9) 0.0420(9) -0.0029(7) 0.0198(9) -0.0069(8)
C19 0.0533(11) 0.1032(19) 0.0419(10) -0.0104(11) 0.0184(9) -0.0366(12)
C20 0.0454(10) 0.0351(9) 0.1023(17) 0.0061(10) 0.0358(11) 0.0029(8)
C21 0.1084(19) 0.0404(10) 0.0479(11) -0.0056(8) 0.0314(12) -0.0216(11)
C22 0.0624(13) 0.0641(13) 0.0754(14) 0.0021(11) 0.0374(11) 0.0169(11)
C23 0.1008(19) 0.0689(15) 0.0384(10) -0.0135(9) 0.0286(11) -0.0483(14)
C24 0.0639(14) 0.0327(10) 0.139(2) 0.0055(12) 0.0439(15) 0.0023(9)
C25 0.0815(17) 0.0517(13) 0.0983(19) 0.0006(12) 0.0333(15) 0.0165(12)
O26 0.1191(18) 0.0338(9) 0.303(4) 0.0171(14) 0.124(2) 0.0026(10)
C27 0.0488(12) 0.0892(18) 0.0831(16) -0.0021(13) 0.0269(11) 0.0101(12)
C28 0.0714(15) 0.0454(12) 0.115(2) -0.0073(12) 0.0416(15) 0.0159(11)
C29 0.169(3) 0.116(2) 0.0732(17) -0.0279(16) 0.058(2) -0.102(2)
C30 0.149(3) 0.0577(18) 0.415(9) 0.068(3) 0.183(5) 0.010(2)
Cl1 0.0672(3) 0.0666(3) 0.0536(3) 0.0201(2) 0.0256(2) -0.0070(2)
O2 0.0311(5) 0.0359(6) 0.0487(6) -0.0119(5) 0.0150(5) -0.0047(4)

loop_
_atom_type_symbol
_atom_type_description
_atom_type_scat_dispersion_real
_atom_type_scat_dispersion_imag
_atom_type_scat_source
C C 0.0033 0.0016 'International Tables Vol C Tables 4.2.6.8 and 6.1.1.4'
H H 0.0000 0.0000 'International Tables Vol C Tables 4.2.6.8 and 6.1.1.4'
B B 0.0013 0.0007 'International Tables Vol C Tables 4.2.6.8 and 6.1.1.4'
Cl Cl 0.1484 0.1585 'International Tables Vol C Tables 4.2.6.8 and 6.1.1.4'
N N 0.0061 0.0033 'International Tables Vol C Tables 4.2.6.8 and 6.1.1.4'
O O 0.0106 0.0060 'International Tables Vol C Tables 4.2.6.8 and 6.1.1.4'

loop_
_geom_angle_atom_site_label_1
_geom_angle_atom_site_label_2
_geom_angle_atom_site_label_3
_geom_angle
_geom_angle_site_symmetry_1
_geom_angle_site_symmetry_3
_geom_angle_publ_flag
C4 N0AA B13 125.19(12) . . ?
C9 N0AA C4 105.38(13) . . ?
C9 N0AA B13 129.12(13) . . ?
C6 N3 B13 126.16(12) . . ?
C8 N3 C6 107.18(12) . . ?
C8 N3 B13 126.00(13) . . ?
N0AA C4 C5 121.81(14) . . ?
N0AA C4 C17 108.95(14) . . ?
C17 C4 C5 129.24(15) . . ?
C4 C5 C7 118.24(13) . . ?
C6 C5 C4 119.98(14) . . ?
C6 C5 C7 121.74(14) . . ?
N3 C6 C15 107.50(13) . . ?
C5 C6 N3 120.81(14) . . ?
C5 C6 C15 131.63(15) . . ?
C11 C7 C5 119.80(16) . . ?
C18 C7 C5 119.37(15) . . ?
C18 C7 C11 120.75(16) . . ?
N3 C8 C16 110.45(14) . . ?
O2 C8 N3 121.32(14) . . ?
O2 C8 C16 128.21(14) . . ?
N0AA C9 C10 111.89(15) . . ?
N0AA C9 Cl1 122.35(13) . . ?
C10 C9 Cl1 125.74(13) . . ?
C17 C10 C9 106.12(15) . . ?
C7 C11 C19 117.6(2) . . ?
C7 C11 C27 121.90(17) . . ?
C19 C11 C27 120.46(19) . . ?
C14 C12 B13 120.78(15) . . ?
C14 C12 C20 117.85(16) . . ?
C20 C12 B13 121.37(15) . . ?
N0AA B13 C12 112.93(13) . . ?
N3 B13 N0AA 103.78(12) . . ?
N3 B13 C12 110.71(13) . . ?
O2 B13 N0AA 109.10(13) 2_554 . ?
O2 B13 N3 110.80(12) 2_554 . ?
O2 B13 C12 109.41(13) 2_554 . ?
C22 C14 C12 121.59(18) . . ?
C16 C15 C6 108.10(15) . . ?
C15 C16 C8 106.76(15) . . ?
C10 C17 C4 107.66(16) . . ?
C7 C18 C25 122.00(17) . . ?
C21 C18 C7 118.2(2) . . ?
C21 C18 C25 119.8(2) . . ?
C23 C19 C11 122.7(2) . . ?
C24 C20 C12 120.43(19) . . ?
C23 C21 C18 122.8(2) . . ?
C28 C22 C14 120.2(2) . . ?
C19 C23 C29 120.7(3) . . ?
C21 C23 C19 117.90(19) . . ?
C21 C23 C29 121.3(3) . . ?
O26 C24 C20 124.3(2) . . ?
O26 C24 C28 115.8(2) . . ?
C28 C24 C20 119.9(2) . . ?
C24 O26 C30 117.7(2) . . ?
C22 C28 C24 119.9(2) . . ?
C8 O2 B13 121.88(12) . 2_554 ?

loop_
_geom_bond_atom_site_label_1
_geom_bond_atom_site_label_2
_geom_bond_distance
_geom_bond_site_symmetry_2
_geom_bond_publ_flag
N0AA C4 1.393(2) . ?
N0AA C9 1.351(2) . ?
N0AA B13 1.572(2) . ?
N3 C6 1.4048(19) . ?
N3 C8 1.3381(19) . ?
N3 B13 1.569(2) . ?
C4 C5 1.409(2) . ?
C4 C17 1.393(2) . ?
C5 C6 1.371(2) . ?
C5 C7 1.491(2) . ?
C6 C15 1.417(2) . ?
C7 C11 1.397(3) . ?
C7 C18 1.397(3) . ?
C8 C16 1.416(2) . ?
C8 O2 1.3132(18) . ?
C9 C10 1.381(3) . ?
C9 Cl1 1.7080(17) . ?
C10 C17 1.376(3) . ?
C11 C19 1.400(3) . ?
C11 C27 1.500(3) . ?
C12 B13 1.600(2) . ?
C12 C14 1.384(2) . ?
C12 C20 1.391(2) . ?
B13 O2 1.480(2) 2_554 ?
C14 C22 1.383(3) . ?
C15 C16 1.359(2) . ?
C18 C21 1.391(3) . ?
C18 C25 1.502(3) . ?
C19 C23 1.373(4) . ?
C20 C24 1.390(3) . ?
C21 C23 1.365(4) . ?
C22 C28 1.352(3) . ?
C23 C29 1.515(3) . ?
C24 O26 1.364(3) . ?
C24 C28 1.390(3) . ?
O26 C30 1.414(4) . ?
O2 B13 1.480(2) 2_554 ?
